data_7221147
loop_
_publ_author_name
'Xu, Zhong-Xuan'
'Wu, Xin'
'Liu, Juan'
'Kang, Yao'
'Zhang, Jian'

_publ_section_title
;
 Synthesis and gas sorption properties of a homochiral metal--organic
 framework with octahedral cages
;
_journal_issue 32
_journal_name_full CrystEngComm
_journal_page_first 6107
_journal_paper_doi 10.1039/C5CE01094B
_journal_volume 17
_journal_year 2015
_chemical_absolute_configuration rm
_chemical_formula_moiety C38H30Cu3N4O15,C4H8O,6.25(H2O)
_chemical_formula_sum 'C42 H52.5 Cu3 N4 O22.25'
_chemical_formula_weight 1160.00
_chemical_name_systematic
; 
 ? 
;
_space_group_IT_number 5
_symmetry_cell_setting monoclinic
_symmetry_space_group_name_Hall 'C 2y'
_symmetry_space_group_name_H-M 'C 1 2 1'
_atom_sites_solution_hydrogens geom
_atom_sites_solution_primary direct
_atom_sites_solution_secondary difmap
_audit_creation_method SHELXL-97
_audit_update_record
;
2015-07-07 deposited with the CCDC.
2015-07-09 downloaded from the CCDC.
;
_cell_angle_alpha 90.00
_cell_angle_beta 97.329(4)
_cell_angle_gamma 90.00
_cell_formula_units_Z 4
_cell_length_a 20.7929(8)
_cell_length_b 12.4871(7)
_cell_length_c 19.5025(9)
_cell_measurement_reflns_used 3486
_cell_measurement_temperature 293(2)
_cell_measurement_theta_max 75.1730
_cell_measurement_theta_min 4.1090
_cell_volume 5022.3(4)
_computing_structure_refinement 'SHELXL-97 (Sheldrick, 1997)'
_computing_structure_solution 'SHELXS-97 (Sheldrick, 1990)'
_diffrn_ambient_temperature 293(2)
_diffrn_detector_area_resol_mean 10.3503
_diffrn_measured_fraction_theta_full 1.000
_diffrn_measured_fraction_theta_max 1.000
_diffrn_measurement_device_type 'SuperNova, Dual, Cu at zero, Atlas'
_diffrn_radiation_monochromator graphite
_diffrn_radiation_source 'fine-focus sealed tube'
_diffrn_radiation_type CuK\a
_diffrn_radiation_wavelength 1.54184
_diffrn_reflns_av_R_equivalents 0.0323
_diffrn_reflns_av_sigmaI/netI 0.0634
_diffrn_reflns_limit_h_max 24
_diffrn_reflns_limit_h_min -23
_diffrn_reflns_limit_k_max 14
_diffrn_reflns_limit_k_min -14
_diffrn_reflns_limit_l_max 23
_diffrn_reflns_limit_l_min -18
_diffrn_reflns_number 9300
_diffrn_reflns_theta_full 67.48
_diffrn_reflns_theta_max 67.48
_diffrn_reflns_theta_min 2.28
_diffrn_standards_number 10089
_exptl_absorpt_coefficient_mu 2.204
_exptl_absorpt_correction_T_max 1.000
_exptl_absorpt_correction_T_min 0.48726
_exptl_absorpt_correction_type multi-scan
_exptl_absorpt_process_details sadabs
_exptl_crystal_colour blue
_exptl_crystal_density_diffrn 1.534
_exptl_crystal_density_method 'not measured'
_exptl_crystal_description block
_exptl_crystal_F_000 2390
_exptl_crystal_size_max 0.04
_exptl_crystal_size_mid 0.02
_exptl_crystal_size_min 0.02
_platon_squeeze_details
;
The contributions of some six water molecules  were removed 
   from the formula unit by the SQUEEZE process
;
_refine_diff_density_max 0.543
_refine_diff_density_min -0.716
_refine_diff_density_rms 0.078
_refine_ls_abs_structure_details 'Flack H D (1983), Acta Cryst. A39, 876-881'
_refine_ls_abs_structure_Flack -0.03(4)
_refine_ls_extinction_method none
_refine_ls_goodness_of_fit_ref 1.108
_refine_ls_hydrogen_treatment constr
_refine_ls_matrix_type full
_refine_ls_number_parameters 594
_refine_ls_number_reflns 6627
_refine_ls_number_restraints 1
_refine_ls_restrained_S_all 1.108
_refine_ls_R_factor_all 0.0668
_refine_ls_R_factor_gt 0.0549
_refine_ls_shift/su_max 0.001
_refine_ls_shift/su_mean 0.000
_refine_ls_structure_factor_coef Fsqd
_refine_ls_weighting_details 'calc w=1/[\s^2^(Fo^2^)+(0.0700P)^2^+0.0000P] where P=(Fo^2^+2Fc^2^)/3'
_refine_ls_weighting_scheme calc
_refine_ls_wR_factor_gt 0.1330
_refine_ls_wR_factor_ref 0.1418
_reflns_number_gt 5485
_reflns_number_total 6627
_reflns_threshold_expression >2sigma(I)
_cod_data_source_file c5ce01094b2.cif
_cod_data_source_block 1-L_CCDC_1404914
_cod_depositor_comments 'Adding full bibliography for 7221147.cif.'
_cod_original_sg_symbol_H-M C2
_cod_original_formula_sum 'C42 H52.50 Cu3 N4 O22.25'
_cod_database_code 7221147

loop_
_symmetry_equiv_pos_as_xyz
'x, y, z'
'-x, y, -z'
'x+1/2, y+1/2, z'
'-x+1/2, y+1/2, -z'

loop_
_atom_site_label
_atom_site_type_symbol
_atom_site_fract_x
_atom_site_fract_y
_atom_site_fract_z
_atom_site_U_iso_or_equiv
_atom_site_adp_type
_atom_site_occupancy
_atom_site_symmetry_multiplicity
_atom_site_calc_flag
_atom_site_refinement_flags
Cu1 Cu 0.30278(4) 0.23703(8) 0.18793(5) 0.0330(2) Uani 1 1 d .
Cu2 Cu 0.39069(4) 0.37236(8) 0.14997(5) 0.0340(2) Uani 1 1 d .
Cu3 Cu 0.51996(4) 0.83561(8) 0.43707(5) 0.0330(2) Uani 1 1 d .
O2 O 0.4611(2) 0.7177(4) 0.4095(2) 0.0461(13) Uani 1 1 d .
O6 O 0.0567(2) 0.4332(4) 0.5792(2) 0.0405(11) Uani 1 1 d .
O14 O 0.4531(2) 0.2688(5) 0.1955(2) 0.0452(13) Uani 1 1 d .
O4 O 0.3770(2) 0.4362(4) 0.2408(3) 0.0440(12) Uani 1 1 d .
O3 O 0.3090(2) 0.3150(4) 0.2748(2) 0.0423(12) Uani 1 1 d .
O7 O 0.0779(2) 0.4517(4) 0.4695(2) 0.0397(11) Uani 1 1 d .
N4 N 0.5561(2) 0.8278(6) 0.3410(3) 0.0409(13) Uani 1 1 d .
O1 O 0.41918(19) 0.7315(4) 0.5102(2) 0.0382(11) Uani 1 1 d .
O9 O 0.61821(19) 0.2781(4) -0.0677(2) 0.0415(11) Uani 1 1 d .
O11 O 0.8177(2) -0.0412(5) 0.1080(3) 0.0482(13) Uani 1 1 d .
O13 O 0.3796(2) 0.1494(4) 0.2216(3) 0.0518(14) Uani 1 1 d .
O10 O 0.7438(2) -0.1493(4) 0.1488(2) 0.0462(13) Uani 1 1 d .
O1W O 0.2351(3) 0.1146(5) 0.2105(4) 0.084(2) Uani 1 1 d .
N1 N 0.1927(2) 0.5594(5) 0.5124(3) 0.0415(14) Uani 1 1 d .
O8 O 0.6987(2) 0.1734(5) -0.0970(2) 0.0494(13) Uani 1 1 d .
O5 O 0.2194(2) 0.3838(5) 0.5064(3) 0.0594(14) Uani 1 1 d .
N2 N 0.5456(3) 0.1072(6) 0.2040(3) 0.0482(16) Uani 1 1 d .
C28 C 0.4368(3) 0.1794(6) 0.2160(3) 0.0375(16) Uani 1 1 d .
C16 C 0.6566(3) 0.1350(6) 0.0077(3) 0.0390(17) Uani 1 1 d .
N3 N 0.4685(3) 0.4635(6) 0.1161(3) 0.0547(17) Uani 1 1 d .
C1 C 0.4209(3) 0.6912(6) 0.4506(4) 0.0407(17) Uani 1 1 d .
C5 C 0.2860(3) 0.4434(6) 0.3874(4) 0.0429(17) Uani 1 1 d .
H5A H 0.2583 0.3857 0.3763 0.052 Uiso 1 1 calc R
C20 C 0.6006(3) 0.0807(7) 0.1030(4) 0.0459(19) Uani 1 1 d .
C14 C 0.0891(3) 0.4683(6) 0.5345(4) 0.0375(16) Uani 1 1 d .
C21 C 0.6025(3) 0.1417(7) 0.0429(4) 0.0442(18) Uani 1 1 d .
H21A H 0.5680 0.1861 0.0267 0.053 Uiso 1 1 calc R
C23 C 0.5410(3) 0.0813(7) 0.1384(4) 0.049(2) Uani 1 1 d .
C15 C 0.6564(3) 0.2011(6) -0.0567(4) 0.0410(17) Uani 1 1 d .
O12 O 0.4871(3) 0.0545(6) 0.1057(3) 0.0694(18) Uani 1 1 d .
C27 C 0.4901(3) 0.1014(8) 0.2434(4) 0.052(2) Uani 1 1 d .
H27A H 0.4729 0.0283 0.2421 0.063 Uiso 1 1 calc R
C6 C 0.2782(3) 0.5062(7) 0.4449(4) 0.0432(18) Uani 1 1 d .
C7 C 0.3221(3) 0.5856(7) 0.4636(4) 0.0435(18) Uani 1 1 d .
H7A H 0.3176 0.6272 0.5023 0.052 Uiso 1 1 calc R
C3 C 0.3788(3) 0.5482(6) 0.3667(4) 0.0422(17) Uani 1 1 d .
H3A H 0.4115 0.5639 0.3399 0.051 Uiso 1 1 calc R
C8 C 0.3423(3) 0.3987(6) 0.2826(3) 0.0366(17) Uani 1 1 d .
C18 C 0.7060(3) 0.0075(7) 0.0906(4) 0.0434(18) Uani 1 1 d .
C4 C 0.3349(3) 0.4656(6) 0.3461(3) 0.0389(16) Uani 1 1 d .
C19 C 0.6506(3) 0.0137(7) 0.1241(4) 0.052(2) Uani 1 1 d .
H19A H 0.6480 -0.0298 0.1624 0.062 Uiso 1 1 calc R
C9 C 0.2268(3) 0.4772(7) 0.4904(4) 0.0439(18) Uani 1 1 d .
C22 C 0.7601(3) -0.0668(7) 0.1180(4) 0.0425(17) Uani 1 1 d .
C17 C 0.7079(3) 0.0713(7) 0.0314(4) 0.0451(19) Uani 1 1 d .
H17A H 0.7443 0.0700 0.0083 0.054 Uiso 1 1 calc R
C13 C 0.1475(3) 0.5378(6) 0.5621(4) 0.0458(19) Uani 1 1 d .
H13A H 0.1707 0.5044 0.6035 0.055 Uiso 1 1 calc R
C2 C 0.3742(3) 0.6062(6) 0.4255(4) 0.0398(16) Uani 1 1 d .
C38 C 0.6189(3) 0.8198(8) 0.3383(4) 0.060(2) Uani 1 1 d .
H38A H 0.6473 0.8249 0.3791 0.072 Uiso 1 1 calc R
C24 C 0.6029(3) 0.1556(9) 0.2473(4) 0.068(3) Uani 1 1 d .
H24A H 0.6429 0.1213 0.2385 0.082 Uiso 1 1 calc R
H24B H 0.6058 0.2318 0.2387 0.082 Uiso 1 1 calc R
C10 C 0.1908(4) 0.6713(7) 0.4898(5) 0.062(2) Uani 1 1 d .
H10A H 0.1904 0.6764 0.4401 0.074 Uiso 1 1 calc R
H10B H 0.2276 0.7110 0.5125 0.074 Uiso 1 1 calc R
C36 C 0.6018(4) 0.7973(9) 0.2160(5) 0.073(3) Uani 1 1 d .
H36A H 0.6174 0.7858 0.1740 0.088 Uiso 1 1 calc R
C34 C 0.5157(4) 0.8201(8) 0.2824(4) 0.060(2) Uani 1 1 d .
H34A H 0.4713 0.8234 0.2846 0.073 Uiso 1 1 calc R
C26 C 0.5196(4) 0.1300(10) 0.3177(4) 0.073(3) Uani 1 1 d .
H26A H 0.5032 0.1985 0.3313 0.088 Uiso 1 1 calc R
H26B H 0.5086 0.0758 0.3499 0.088 Uiso 1 1 calc R
C12 C 0.1262(4) 0.6484(8) 0.5795(6) 0.080(3) Uani 1 1 d .
H12A H 0.1554 0.6792 0.6171 0.096 Uiso 1 1 calc R
H12B H 0.0826 0.6475 0.5923 0.096 Uiso 1 1 calc R
C37 C 0.6442(4) 0.8041(9) 0.2759(5) 0.078(3) Uani 1 1 d .
H37A H 0.6887 0.7983 0.2751 0.094 Uiso 1 1 calc R
C29 C 0.5176(4) 0.4068(10) 0.0962(5) 0.079(3) Uani 1 1 d .
H29A H 0.5160 0.3326 0.0996 0.094 Uiso 1 1 calc R
C11 C 0.1286(4) 0.7115(9) 0.5113(6) 0.084(3) Uani 1 1 d .
H11A H 0.0919 0.6944 0.4772 0.100 Uiso 1 1 calc R
H11B H 0.1300 0.7882 0.5193 0.100 Uiso 1 1 calc R
C30 C 0.5714(5) 0.4527(15) 0.0706(7) 0.112(5) Uani 1 1 d .
H30A H 0.6043 0.4102 0.0571 0.134 Uiso 1 1 calc R
C35 C 0.5368(5) 0.8075(9) 0.2185(4) 0.072(3) Uani 1 1 d .
H35A H 0.5075 0.8061 0.1782 0.086 Uiso 1 1 calc R
O15 O 0.6500(5) 0.5232(11) 0.2906(5) 0.157(5) Uani 1 1 d G
C33 C 0.4705(5) 0.5691(10) 0.1097(6) 0.096(4) Uani 1 1 d .
H33A H 0.4379 0.6105 0.1248 0.115 Uiso 1 1 calc R
C32 C 0.5221(8) 0.6212(13) 0.0796(8) 0.149(7) Uani 1 1 d .
H32A H 0.5197 0.6940 0.0697 0.179 Uiso 1 1 calc R
C25 C 0.5896(5) 0.1350(18) 0.3180(6) 0.160(9) Uani 1 1 d .
H25A H 0.6092 0.0678 0.3345 0.192 Uiso 1 1 calc R
H25B H 0.6077 0.1918 0.3484 0.192 Uiso 1 1 calc R
O2W O 0.5000 -0.1075(15) 0.0000 0.097(7) Uani 0.25 2 d SP
C41 C 0.5449(10) 0.494(3) 0.3140(15) 0.247(17) Uani 1 1 d .
H41A H 0.5145 0.4354 0.3050 0.296 Uiso 1 1 calc R
H41B H 0.5205 0.5596 0.3178 0.296 Uiso 1 1 calc R
C42 C 0.5823(9) 0.503(2) 0.2607(13) 0.221(13) Uani 1 1 d .
H42A H 0.5666 0.5614 0.2303 0.265 Uiso 1 1 calc R
H42B H 0.5797 0.4373 0.2339 0.265 Uiso 1 1 calc R
C39 C 0.6540(10) 0.509(2) 0.3601(8) 0.234(13) Uani 1 1 d .
H39A H 0.6672 0.5755 0.3839 0.281 Uiso 1 1 calc R
H39B H 0.6856 0.4544 0.3752 0.281 Uiso 1 1 calc R
C40 C 0.5865(11) 0.476(2) 0.3761(9) 0.219(13) Uani 1 1 d .
H40A H 0.5861 0.4005 0.3889 0.263 Uiso 1 1 calc R
H40B H 0.5734 0.5181 0.4136 0.263 Uiso 1 1 calc R
C31 C 0.5738(7) 0.5640(14) 0.0660(8) 0.129(6) Uani 1 1 d .
H31A H 0.6104 0.5981 0.0538 0.155 Uiso 1 1 calc R

loop_
_atom_site_aniso_label
_atom_site_aniso_U_11
_atom_site_aniso_U_22
_atom_site_aniso_U_33
_atom_site_aniso_U_23
_atom_site_aniso_U_13
_atom_site_aniso_U_12
Cu1 0.0287(4) 0.0370(5) 0.0360(5) -0.0021(5) 0.0151(4) 0.0011(4)
Cu2 0.0293(4) 0.0388(6) 0.0364(5) 0.0007(5) 0.0143(4) 0.0024(4)
Cu3 0.0252(4) 0.0393(6) 0.0378(5) -0.0008(5) 0.0160(3) -0.0021(4)
O2 0.040(2) 0.053(3) 0.049(3) -0.020(3) 0.020(2) -0.015(2)
O6 0.038(2) 0.045(3) 0.043(3) -0.005(2) 0.020(2) -0.015(2)
O14 0.037(2) 0.055(3) 0.046(3) 0.012(3) 0.018(2) 0.010(2)
O4 0.036(2) 0.047(3) 0.053(3) -0.008(3) 0.024(2) -0.003(2)
O3 0.046(2) 0.045(3) 0.038(3) -0.006(2) 0.015(2) -0.004(2)
O7 0.040(2) 0.043(3) 0.039(3) -0.002(2) 0.0123(19) -0.009(2)
N4 0.038(3) 0.050(3) 0.038(3) 0.002(3) 0.018(2) -0.009(3)
O1 0.038(2) 0.045(3) 0.035(2) -0.008(3) 0.0160(19) -0.009(2)
O9 0.040(2) 0.045(3) 0.042(3) 0.008(2) 0.015(2) 0.009(2)
O11 0.039(2) 0.057(3) 0.052(3) 0.012(3) 0.017(2) 0.022(3)
O13 0.045(3) 0.055(3) 0.060(3) 0.009(3) 0.023(2) 0.017(3)
O10 0.037(2) 0.052(4) 0.052(3) 0.013(3) 0.013(2) 0.009(2)
O1W 0.077(4) 0.060(4) 0.126(6) -0.010(4) 0.057(4) -0.018(3)
N1 0.036(3) 0.041(3) 0.054(4) -0.010(3) 0.030(3) -0.012(3)
O8 0.047(3) 0.056(3) 0.048(3) 0.010(3) 0.019(2) 0.009(3)
O5 0.052(3) 0.053(3) 0.079(4) -0.002(3) 0.030(3) -0.014(3)
N2 0.038(3) 0.064(4) 0.048(3) 0.009(3) 0.026(3) 0.017(3)
C28 0.033(3) 0.045(4) 0.038(4) 0.005(4) 0.020(3) 0.008(3)
C16 0.032(3) 0.051(5) 0.036(4) 0.015(4) 0.013(3) 0.004(3)
N3 0.056(4) 0.057(5) 0.054(4) 0.003(4) 0.015(3) -0.019(3)
C1 0.023(3) 0.043(4) 0.060(4) -0.007(4) 0.021(3) -0.004(3)
C5 0.030(3) 0.048(4) 0.052(4) -0.016(4) 0.010(3) -0.012(3)
C20 0.043(4) 0.063(5) 0.035(4) 0.007(4) 0.017(3) 0.013(4)
C14 0.032(3) 0.032(4) 0.051(4) 0.000(3) 0.017(3) -0.017(3)
C21 0.038(3) 0.055(5) 0.042(4) 0.002(4) 0.015(3) 0.012(3)
C23 0.041(4) 0.061(5) 0.048(4) 0.017(4) 0.015(3) 0.015(4)
C15 0.027(3) 0.053(5) 0.046(4) 0.013(4) 0.014(3) -0.005(3)
O12 0.048(3) 0.099(5) 0.065(4) 0.005(4) 0.023(3) 0.010(3)
C27 0.040(4) 0.061(5) 0.061(5) 0.023(4) 0.026(3) 0.019(4)
C6 0.029(3) 0.059(5) 0.044(4) -0.009(4) 0.017(3) -0.006(3)
C7 0.033(3) 0.054(5) 0.047(4) -0.010(4) 0.024(3) -0.008(3)
C3 0.037(3) 0.047(4) 0.045(4) -0.006(4) 0.017(3) -0.005(3)
C8 0.028(3) 0.046(5) 0.036(4) -0.003(3) 0.003(3) 0.005(3)
C18 0.038(3) 0.052(5) 0.044(4) 0.006(4) 0.019(3) 0.013(3)
C4 0.038(3) 0.041(4) 0.039(4) -0.004(3) 0.010(3) -0.001(3)
C19 0.054(4) 0.066(6) 0.038(4) 0.013(4) 0.019(3) 0.018(4)
C9 0.038(3) 0.057(5) 0.039(4) -0.005(4) 0.016(3) -0.015(4)
C22 0.039(4) 0.050(5) 0.040(4) -0.008(4) 0.013(3) 0.011(3)
C17 0.042(3) 0.057(5) 0.041(4) 0.012(4) 0.023(3) 0.011(4)
C13 0.043(3) 0.054(5) 0.046(4) -0.025(4) 0.025(3) -0.026(3)
C2 0.034(3) 0.043(4) 0.045(4) -0.009(4) 0.016(3) -0.005(3)
C38 0.042(4) 0.084(7) 0.059(5) -0.025(5) 0.028(3) -0.016(4)
C24 0.037(4) 0.103(8) 0.067(5) -0.009(6) 0.019(4) 0.000(5)
C10 0.053(4) 0.060(6) 0.079(6) -0.007(5) 0.033(4) -0.005(4)
C36 0.087(6) 0.085(8) 0.060(5) -0.015(5) 0.053(5) -0.018(6)
C34 0.049(4) 0.081(6) 0.054(5) 0.001(5) 0.016(3) 0.000(4)
C26 0.068(5) 0.115(9) 0.041(4) 0.011(5) 0.020(4) 0.028(6)
C12 0.072(6) 0.077(7) 0.101(8) -0.027(7) 0.054(6) -0.030(5)
C37 0.063(5) 0.102(9) 0.080(6) -0.035(6) 0.048(5) -0.032(5)
C29 0.050(4) 0.096(8) 0.096(7) -0.002(7) 0.034(5) -0.004(5)
C11 0.064(5) 0.066(7) 0.130(9) -0.016(7) 0.047(6) -0.004(5)
C30 0.066(6) 0.162(15) 0.118(10) 0.016(11) 0.049(6) -0.006(8)
C35 0.093(6) 0.085(8) 0.039(4) -0.001(5) 0.017(4) -0.017(6)
O15 0.153(9) 0.216(14) 0.112(7) 0.021(8) 0.056(7) -0.032(9)
C33 0.098(8) 0.076(8) 0.116(10) -0.020(7) 0.028(7) -0.030(7)
C32 0.178(14) 0.112(12) 0.182(16) -0.004(12) 0.117(13) -0.068(12)
C25 0.080(7) 0.34(3) 0.063(7) -0.051(11) 0.035(6) -0.051(11)
O2W 0.162(19) 0.052(12) 0.067(12) 0.000 -0.025(12) 0.000
C41 0.132(17) 0.34(4) 0.28(3) -0.12(3) 0.090(19) -0.06(2)
C42 0.155(17) 0.18(2) 0.29(3) 0.02(2) -0.097(19) -0.084(18)
C39 0.23(2) 0.36(4) 0.083(11) 0.065(17) -0.061(12) -0.08(2)
C40 0.23(2) 0.31(3) 0.124(15) 0.007(19) 0.050(15) -0.17(2)
C31 0.118(11) 0.132(14) 0.154(14) -0.021(12) 0.084(10) -0.049(11)

loop_
_atom_type_symbol
_atom_type_description
_atom_type_scat_dispersion_real
_atom_type_scat_dispersion_imag
_atom_type_scat_source
C C 0.0181 0.0091 'International Tables Vol C Tables 4.2.6.8 and 6.1.1.4'
H H 0.0000 0.0000 'International Tables Vol C Tables 4.2.6.8 and 6.1.1.4'
Cu Cu -1.9646 0.5888 'International Tables Vol C Tables 4.2.6.8 and 6.1.1.4'
N N 0.0311 0.0180 'International Tables Vol C Tables 4.2.6.8 and 6.1.1.4'
O O 0.0492 0.0322 'International Tables Vol C Tables 4.2.6.8 and 6.1.1.4'

loop_
_geom_angle_atom_site_label_1
_geom_angle_atom_site_label_2
_geom_angle_atom_site_label_3
_geom_angle
_geom_angle_site_symmetry_1
_geom_angle_site_symmetry_3
O8 Cu1 O3 173.4(2) 2_655 .
O8 Cu1 O10 90.3(2) 2_655 3_455
O3 Cu1 O10 86.9(2) . 3_455
O8 Cu1 O13 89.7(2) 2_655 .
O3 Cu1 O13 91.6(2) . .
O10 Cu1 O13 165.0(2) 3_455 .
O8 Cu1 O1W 87.8(2) 2_655 .
O3 Cu1 O1W 98.6(2) . .
O10 Cu1 O1W 101.6(2) 3_455 .
O13 Cu1 O1W 93.5(2) . .
O8 Cu1 Cu2 86.36(15) 2_655 .
O3 Cu1 Cu2 87.31(14) . .
O10 Cu1 Cu2 81.36(14) 3_455 .
O13 Cu1 Cu2 83.62(15) . .
O1W Cu1 Cu2 173.50(18) . .
O11 Cu2 O14 170.6(2) 3_455 .
O11 Cu2 O9 90.1(2) 3_455 2_655
O14 Cu2 O9 87.9(2) . 2_655
O11 Cu2 O4 87.7(2) 3_455 .
O14 Cu2 O4 91.3(2) . .
O9 Cu2 O4 161.41(19) 2_655 .
O11 Cu2 N3 98.8(2) 3_455 .
O14 Cu2 N3 90.4(2) . .
O9 Cu2 N3 93.5(2) 2_655 .
O4 Cu2 N3 105.0(2) . .
O11 Cu2 Cu1 86.72(16) 3_455 .
O14 Cu2 Cu1 83.90(15) . .
O9 Cu2 Cu1 81.46(13) 2_655 .
O4 Cu2 Cu1 79.98(14) . .
N3 Cu2 Cu1 172.6(2) . .
O7 Cu3 O2 177.0(2) 3 .
O7 Cu3 O6 92.6(2) 3 4_556
O2 Cu3 O6 87.5(2) . 4_556
O7 Cu3 O1 89.6(2) 3 2_656
O2 Cu3 O1 89.1(2) . 2_656
O6 Cu3 O1 156.23(17) 4_556 2_656
O7 Cu3 N4 92.7(2) 3 .
O2 Cu3 N4 90.1(2) . .
O6 Cu3 N4 104.7(2) 4_556 .
O1 Cu3 N4 98.8(2) 2_656 .
O7 Cu3 Cu3 87.35(14) 3 2_656
O2 Cu3 Cu3 89.75(14) . 2_656
O6 Cu3 Cu3 79.19(13) 4_556 2_656
O1 Cu3 Cu3 77.27(12) 2_656 2_656
N4 Cu3 Cu3 176.08(17) . 2_656
C1 O2 Cu3 117.6(4) . .
C14 O6 Cu3 126.4(4) . 4_546
C28 O14 Cu2 123.0(4) . .
C8 O4 Cu2 126.2(5) . .
C8 O3 Cu1 119.8(4) . .
C14 O7 Cu3 118.2(4) . 3_445
C38 N4 C34 118.7(6) . .
C38 N4 Cu3 120.4(5) . .
C34 N4 Cu3 120.6(4) . .
C1 O1 Cu3 129.5(4) . 2_656
C15 O9 Cu2 126.0(4) . 2_655
C22 O11 Cu2 119.4(5) . 3_545
C28 O13 Cu1 122.5(5) . .
C22 O10 Cu1 125.7(4) . 3_545
C9 N1 C13 118.8(6) . .
C9 N1 C10 128.7(6) . .
C13 N1 C10 112.4(6) . .
C15 O8 Cu1 120.8(5) . 2_655
C23 N2 C27 122.3(7) . .
C23 N2 C24 127.2(6) . .
C27 N2 C24 110.3(6) . .
O14 C28 O13 126.0(6) . .
O14 C28 C27 118.1(6) . .
O13 C28 C27 115.6(7) . .
C17 C16 C21 120.9(6) . .
C17 C16 C15 121.5(6) . .
C21 C16 C15 117.6(6) . .
C33 N3 C29 117.6(8) . .
C33 N3 Cu2 126.1(7) . .
C29 N3 Cu2 116.2(7) . .
O1 C1 O2 124.8(6) . .
O1 C1 C2 119.5(6) . .
O2 C1 C2 115.7(6) . .
C6 C5 C4 121.2(6) . .
C6 C5 H5A 119.4 . .
C4 C5 H5A 119.4 . .
C19 C20 C21 119.1(6) . .
C19 C20 C23 120.7(7) . .
C21 C20 C23 119.8(6) . .
O6 C14 O7 126.2(6) . .
O6 C14 C13 115.2(6) . .
O7 C14 C13 118.6(5) . .
C16 C21 C20 119.3(6) . .
C16 C21 H21A 120.3 . .
C20 C21 H21A 120.3 . .
O12 C23 N2 120.5(7) . .
O12 C23 C20 120.0(7) . .
N2 C23 C20 119.4(7) . .
O9 C15 O8 124.6(6) . .
O9 C15 C16 120.0(6) . .
O8 C15 C16 115.5(6) . .
N2 C27 C28 111.8(6) . .
N2 C27 C26 103.6(6) . .
C28 C27 C26 111.6(7) . .
N2 C27 H27A 109.9 . .
C28 C27 H27A 109.9 . .
C26 C27 H27A 109.9 . .
C7 C6 C5 118.8(6) . .
C7 C6 C9 120.9(6) . .
C5 C6 C9 119.9(6) . .
C6 C7 C2 121.5(7) . .
C6 C7 H7A 119.3 . .
C2 C7 H7A 119.3 . .
C2 C3 C4 121.2(6) . .
C2 C3 H3A 119.4 . .
C4 C3 H3A 119.4 . .
O4 C8 O3 126.3(6) . .
O4 C8 C4 117.0(6) . .
O3 C8 C4 116.5(6) . .
C19 C18 C17 117.6(6) . .
C19 C18 C22 119.4(7) . .
C17 C18 C22 123.0(6) . .
C3 C4 C5 118.2(6) . .
C3 C4 C8 120.6(6) . .
C5 C4 C8 121.1(6) . .
C20 C19 C18 122.5(7) . .
C20 C19 H19A 118.8 . .
C18 C19 H19A 118.8 . .
O5 C9 N1 123.7(6) . .
O5 C9 C6 119.9(7) . .
N1 C9 C6 116.4(7) . .
O10 C22 O11 126.2(7) . .
O10 C22 C18 116.1(6) . .
O11 C22 C18 117.7(7) . .
C16 C17 C18 120.4(6) . .
C16 C17 H17A 119.8 . .
C18 C17 H17A 119.8 . .
N1 C13 C12 102.4(6) . .
N1 C13 C14 114.8(5) . .
C12 C13 C14 110.9(6) . .
N1 C13 H13A 109.5 . .
C12 C13 H13A 109.5 . .
C14 C13 H13A 109.5 . .
C3 C2 C7 118.9(6) . .
C3 C2 C1 123.0(6) . .
C7 C2 C1 118.0(6) . .
N4 C38 C37 121.9(8) . .
N4 C38 H38A 119.0 . .
C37 C38 H38A 119.0 . .
C25 C24 N2 103.2(7) . .
C25 C24 H24A 111.1 . .
N2 C24 H24A 111.1 . .
C25 C24 H24B 111.1 . .
N2 C24 H24B 111.1 . .
H24A C24 H24B 109.1 . .
N1 C10 C11 103.1(7) . .
N1 C10 H10A 111.1 . .
C11 C10 H10A 111.1 . .
N1 C10 H10B 111.1 . .
C11 C10 H10B 111.1 . .
H10A C10 H10B 109.1 . .
C35 C36 C37 119.7(8) . .
C35 C36 H36A 120.2 . .
C37 C36 H36A 120.2 . .
N4 C34 C35 122.9(7) . .
N4 C34 H34A 118.5 . .
C35 C34 H34A 118.5 . .
C25 C26 C27 106.9(7) . .
C25 C26 H26A 110.3 . .
C27 C26 H26A 110.3 . .
C25 C26 H26B 110.3 . .
C27 C26 H26B 110.3 . .
H26A C26 H26B 108.6 . .
C13 C12 C11 103.3(7) . .
C13 C12 H12A 111.1 . .
C11 C12 H12A 111.1 . .
C13 C12 H12B 111.1 . .
C11 C12 H12B 111.1 . .
H12A C12 H12B 109.1 . .
C36 C37 C38 118.5(8) . .
C36 C37 H37A 120.7 . .
C38 C37 H37A 120.7 . .
N3 C29 C30 124.0(12) . .
N3 C29 H29A 118.0 . .
C30 C29 H29A 118.0 . .
C10 C11 C12 101.2(8) . .
C10 C11 H11A 111.5 . .
C12 C11 H11A 111.5 . .
C10 C11 H11B 111.5 . .
C12 C11 H11B 111.5 . .
H11A C11 H11B 109.4 . .
C31 C30 C29 117.7(13) . .
C31 C30 H30A 121.1 . .
C29 C30 H30A 121.1 . .
C36 C35 C34 118.2(8) . .
C36 C35 H35A 120.9 . .
C34 C35 H35A 120.9 . .
C39 O15 C42 107.8(14) . .
N3 C33 C32 121.3(11) . .
N3 C33 H33A 119.3 . .
C32 C33 H33A 119.3 . .
C31 C32 C33 119.7(14) . .
C31 C32 H32A 120.1 . .
C33 C32 H32A 120.1 . .
C26 C25 C24 108.3(9) . .
C26 C25 H25A 110.0 . .
C24 C25 H25A 110.0 . .
C26 C25 H25B 110.0 . .
C24 C25 H25B 110.0 . .
H25A C25 H25B 108.4 . .
C42 C41 C40 108(2) . .
C42 C41 H41A 110.0 . .
C40 C41 H41A 110.0 . .
C42 C41 H41B 110.0 . .
C40 C41 H41B 110.0 . .
H41A C41 H41B 108.4 . .
C41 C42 O15 109(2) . .
C41 C42 H42A 110.0 . .
O15 C42 H42A 110.0 . .
C41 C42 H42B 110.0 . .
O15 C42 H42B 110.0 . .
H42A C42 H42B 108.4 . .
O15 C39 C40 107.3(12) . .
O15 C39 H39A 110.3 . .
C40 C39 H39A 110.3 . .
O15 C39 H39B 110.3 . .
C40 C39 H39B 110.3 . .
H39A C39 H39B 108.5 . .
C41 C40 C39 104.8(16) . .
C41 C40 H40A 110.8 . .
C39 C40 H40A 110.8 . .
C41 C40 H40B 110.8 . .
C39 C40 H40B 110.8 . .
H40A C40 H40B 108.9 . .
C32 C31 C30 118.8(12) . .
C32 C31 H31A 120.6 . .
C30 C31 H31A 120.6 . .

loop_
_geom_bond_atom_site_label_1
_geom_bond_atom_site_label_2
_geom_bond_distance
_geom_bond_site_symmetry_2
Cu1 O8 1.940(5) 2_655
Cu1 O3 1.945(5) .
Cu1 O10 1.965(5) 3_455
Cu1 O13 1.978(5) .
Cu1 O1W 2.160(6) .
Cu1 Cu2 2.6627(12) .
Cu2 O11 1.955(5) 3_455
Cu2 O14 1.962(5) .
Cu2 O9 1.980(5) 2_655
Cu2 O4 1.995(5) .
Cu2 N3 2.150(6) .
Cu3 O7 1.938(5) 3
Cu3 O2 1.945(5) .
Cu3 O6 2.000(4) 4_556
Cu3 O1 2.004(5) 2_656
Cu3 N4 2.108(5) .
Cu3 Cu3 2.6898(17) 2_656
O2 C1 1.273(7) .
O6 C14 1.248(8) .
O6 Cu3 2.000(4) 4_546
O14 C28 1.247(9) .
O4 C8 1.247(8) .
O3 C8 1.252(8) .
O7 C14 1.277(8) .
O7 Cu3 1.938(5) 3_445
N4 C38 1.317(8) .
N4 C34 1.333(9) .
O1 C1 1.270(8) .
O1 Cu3 2.004(5) 2_656
O9 C15 1.248(8) .
O9 Cu2 1.980(5) 2_655
O11 C22 1.278(8) .
O11 Cu2 1.955(5) 3_545
O13 C28 1.265(8) .
O10 C22 1.260(9) .
O10 Cu1 1.965(5) 3_545
N1 C9 1.349(10) .
N1 C13 1.458(8) .
N1 C10 1.464(11) .
O8 C15 1.297(8) .
O8 Cu1 1.940(5) 2_655
O5 C9 1.223(10) .
N2 C23 1.311(10) .
N2 C27 1.468(8) .
N2 C24 1.497(10) .
C28 C27 1.519(9) .
C16 C17 1.362(9) .
C16 C21 1.394(8) .
C16 C15 1.504(9) .
N3 C33 1.326(13) .
N3 C29 1.340(11) .
C1 C2 1.480(9) .
C5 C6 1.394(10) .
C5 C4 1.404(9) .
C5 H5A 0.9300 .
C20 C19 1.359(10) .
C20 C21 1.401(10) .
C20 C23 1.494(9) .
C14 C13 1.532(8) .
C21 H21A 0.9300 .
C23 O12 1.262(9) .
C27 C26 1.542(11) .
C27 H27A 0.9800 .
C6 C7 1.366(10) .
C6 C9 1.517(9) .
C7 C2 1.415(9) .
C7 H7A 0.9300 .
C3 C2 1.370(10) .
C3 C4 1.402(10) .
C3 H3A 0.9300 .
C8 C4 1.517(9) .
C18 C19 1.397(9) .
C18 C17 1.408(10) .
C18 C22 1.502(9) .
C19 H19A 0.9300 .
C17 H17A 0.9300 .
C13 C12 1.502(12) .
C13 H13A 0.9800 .
C38 C37 1.399(11) .
C38 H38A 0.9300 .
C24 C25 1.462(13) .
C24 H24A 0.9700 .
C24 H24B 0.9700 .
C10 C11 1.495(10) .
C10 H10A 0.9700 .
C10 H10B 0.9700 .
C36 C35 1.365(12) .
C36 C37 1.373(12) .
C36 H36A 0.9300 .
C34 C35 1.382(11) .
C34 H34A 0.9300 .
C26 C25 1.455(11) .
C26 H26A 0.9700 .
C26 H26B 0.9700 .
C12 C11 1.553(14) .
C12 H12A 0.9700 .
C12 H12B 0.9700 .
C37 H37A 0.9300 .
C29 C30 1.403(13) .
C29 H29A 0.9300 .
C11 H11A 0.9700 .
C11 H11B 0.9700 .
C30 C31 1.39(2) .
C30 H30A 0.9300 .
C35 H35A 0.9300 .
O15 C39 1.357(16) .
O15 C42 1.476(16) .
C33 C32 1.442(14) .
C33 H33A 0.9300 .
C32 C31 1.34(2) .
C32 H32A 0.9300 .
C25 H25A 0.9700 .
C25 H25B 0.9700 .
C41 C42 1.38(3) .
C41 C40 1.41(3) .
C41 H41A 0.9700 .
C41 H41B 0.9700 .
C42 H42A 0.9700 .
C42 H42B 0.9700 .
C39 C40 1.54(2) .
C39 H39A 0.9700 .
C39 H39B 0.9700 .
C40 H40A 0.9700 .
C40 H40B 0.9700 .
C31 H31A 0.9300 .

loop_
_platon_squeeze_void_nr
_platon_squeeze_void_average_x
_platon_squeeze_void_average_y
_platon_squeeze_void_average_z
_platon_squeeze_void_volume
_platon_squeeze_void_count_electrons
_platon_squeeze_void_content
1 0.000 -0.125 0.500 52 4 ' '
2 0.802 0.308 0.168 235 61 ' '
3 0.198 0.308 0.832 235 61 ' '
4 0.500 0.375 0.500 52 4 ' '
5 0.302 0.808 0.168 235 61 ' '
6 0.698 0.808 0.832 235 61 ' '
